data_7009879
loop_
_publ_author_name
'Adams, Harry'
'Biebricher, Andreas'
'Gay, Sally R.'
'Hamilton, Trevor'
'McHugh, Paul E.'
'Morris, Michael J.'
'Mays, Martin J.'

_publ_section_title
;
 Reactions of [Mo2(\m-RC2R)(CO)4Cp2] (R&#x2005;=&#x2005;CO2Me,
 Cp&#x2005;= \h-C5H5) with P2Ph4, PPh2H and R1SH
 (R1&#x2005;=&#x2005;Et, Pri, C6H4Me-p or But): stabilisation of
 \m-vinyl complexes by chelating substituents
;
_journal_issue 17
_journal_name_full 'Journal of the Chemical Society, Dalton Transactions'
_journal_page_first 2983
_journal_paper_doi 10.1039/b004210m
_journal_year 2000
_chemical_formula_sum 'C21 H24 Mo2 O6 S'
_chemical_formula_weight 596.34
_chemical_name_systematic
; 
 ? 
;
_space_group_IT_number 14
_symmetry_cell_setting monoclinic
_symmetry_space_group_name_Hall '-P 2yn'
_symmetry_space_group_name_H-M 'P 1 21/n 1'
_atom_sites_solution_hydrogens geom
_atom_sites_solution_primary direct
_atom_sites_solution_secondary difmap
_audit_creation_method SHELXL-97
_cell_angle_alpha 90.00
_cell_angle_beta 92.4760(10)
_cell_angle_gamma 90.00
_cell_formula_units_Z 4
_cell_length_a 9.9710(6)
_cell_length_b 15.3616(9)
_cell_length_c 14.0659(9)
_cell_measurement_temperature 150(2)
_cell_volume 2152.5(2)
_computing_cell_refinement 'Bruker SMART'
_computing_data_collection 'Bruker SMART'
_computing_data_reduction 'Bruker SHELXTL'
_computing_molecular_graphics 'Bruker SHELXTL'
_computing_publication_material 'Bruker SHELXTL'
_computing_structure_refinement 'SHELXL-97 (Sheldrick, 1997)'
_computing_structure_solution 'SHELXS-97 (Sheldrick, 1990)'
_diffrn_ambient_temperature 150(2)
_diffrn_measured_fraction_theta_full 0.941
_diffrn_measured_fraction_theta_max 0.941
_diffrn_measurement_device_type 'CCD area detector'
_diffrn_measurement_method 'phi and omega scans'
_diffrn_radiation_monochromator graphite
_diffrn_radiation_source 'fine-focus sealed tube'
_diffrn_radiation_type MoK\a
_diffrn_radiation_wavelength 0.71073
_diffrn_reflns_av_R_equivalents 0.1183
_diffrn_reflns_av_sigmaI/netI 0.0891
_diffrn_reflns_limit_h_max 13
_diffrn_reflns_limit_h_min -8
_diffrn_reflns_limit_k_max 20
_diffrn_reflns_limit_k_min -19
_diffrn_reflns_limit_l_max 18
_diffrn_reflns_limit_l_min -18
_diffrn_reflns_number 13023
_diffrn_reflns_theta_full 28.32
_diffrn_reflns_theta_max 28.32
_diffrn_reflns_theta_min 1.96
_exptl_absorpt_coefficient_mu 1.298
_exptl_absorpt_correction_T_max 0.8812
_exptl_absorpt_correction_T_min 0.7723
_exptl_absorpt_correction_type semi-empirical
_exptl_crystal_colour red
_exptl_crystal_density_diffrn 1.840
_exptl_crystal_density_method 'not measured'
_exptl_crystal_description block
_exptl_crystal_F_000 1192
_exptl_crystal_size_max 0.21
_exptl_crystal_size_mid 0.11
_exptl_crystal_size_min 0.10
_refine_diff_density_max 1.071
_refine_diff_density_min -3.320
_refine_diff_density_rms 0.238
_refine_ls_extinction_method none
_refine_ls_goodness_of_fit_ref 0.658
_refine_ls_hydrogen_treatment mixed
_refine_ls_matrix_type full
_refine_ls_number_parameters 271
_refine_ls_number_reflns 5053
_refine_ls_number_restraints 0
_refine_ls_restrained_S_all 0.658
_refine_ls_R_factor_all 0.0589
_refine_ls_R_factor_gt 0.0487
_refine_ls_shift/su_max 0.001
_refine_ls_shift/su_mean 0.000
_refine_ls_structure_factor_coef Fsqd
_refine_ls_weighting_details 'calc w=1/[\s^2^(Fo^2^)+(0.1102P)^2^+25.7420P] where P=(Fo^2^+2Fc^2^)/3'
_refine_ls_weighting_scheme calc
_refine_ls_wR_factor_gt 0.1181
_refine_ls_wR_factor_ref 0.1266
_reflns_number_gt 4551
_reflns_number_total 5053
_reflns_threshold_expression >2sigma(I)
_cod_data_source_file b004210m.txt
_cod_data_source_block ims30m
_cod_depositor_comments
;
The following automatic conversions were performed:
'_symmetry_cell_setting' value 'Monoclinic' changed to 'monoclinic'
according to '/home/saulius/struct/CIF-dictionaries/cif_core.dic'
dictionary named 'cif_core.dic' version 2.4.1 from 2010-06-29.

Automatic conversion script
Id: cif_fix_enum 1527 2010-12-29 10:47:43Z saulius 
;
_cod_original_sg_symbol_H-M P2(1)/n
_cod_database_code 7009879

loop_
_symmetry_equiv_pos_as_xyz
'x, y, z'
'-x+1/2, y+1/2, -z+1/2'
'-x, -y, -z'
'x-1/2, -y-1/2, z-1/2'

loop_
_atom_site_label
_atom_site_type_symbol
_atom_site_fract_x
_atom_site_fract_y
_atom_site_fract_z
_atom_site_U_iso_or_equiv
_atom_site_adp_type
_atom_site_occupancy
_atom_site_symmetry_multiplicity
_atom_site_calc_flag
_atom_site_refinement_flags
_atom_site_disorder_assembly
_atom_site_disorder_group
Mo1 Mo 0.31772(3) 0.40701(2) 0.69260(2) 0.01283(11) Uani 1 1 d . . .
Mo2 Mo 0.38123(3) 0.32767(2) 0.87308(2) 0.01363(11) Uani 1 1 d . . .
S1 S 0.50921(9) 0.44439(7) 0.79778(7) 0.0174(2) Uani 1 1 d . . .
O1 O 0.4913(4) 0.3642(3) 0.5209(2) 0.0350(8) Uani 1 1 d . . .
O2 O 0.2398(4) 0.4944(2) 0.9461(2) 0.0302(7) Uani 1 1 d . . .
O3 O 0.1777(3) 0.27238(19) 0.85206(19) 0.0161(5) Uani 1 1 d . . .
O4 O 0.0205(3) 0.2390(2) 0.7383(2) 0.0208(6) Uani 1 1 d . . .
O5 O 0.4320(3) 0.1802(2) 0.6086(2) 0.0218(6) Uani 1 1 d . . .
O6 O 0.5995(3) 0.2170(2) 0.7128(2) 0.0275(7) Uani 1 1 d . . .
C1 C 0.4273(4) 0.3783(3) 0.5853(3) 0.0219(8) Uani 1 1 d . . .
C2 C 0.2874(4) 0.4342(3) 0.9132(3) 0.0183(7) Uani 1 1 d . . .
C3 C 0.2409(4) 0.5483(3) 0.7175(3) 0.0244(9) Uani 1 1 d . . .
H3A H 0.2813 0.5911 0.7640 0.029 Uiso 1 1 calc R . .
C4 C 0.2750(5) 0.5390(3) 0.6207(4) 0.0263(9) Uani 1 1 d . . .
H4A H 0.3412 0.5753 0.5870 0.032 Uiso 1 1 calc R . .
C5 C 0.1844(4) 0.4770(3) 0.5774(3) 0.0240(9) Uani 1 1 d . . .
H5A H 0.1770 0.4618 0.5082 0.029 Uiso 1 1 calc R . .
C6 C 0.0969(4) 0.4490(3) 0.6479(3) 0.0231(8) Uani 1 1 d . . .
H6A H 0.0191 0.4086 0.6372 0.028 Uiso 1 1 calc R . .
C7 C 0.1301(4) 0.4935(3) 0.7333(3) 0.0228(8) Uani 1 1 d . . .
H7A H 0.0809 0.4894 0.7936 0.027 Uiso 1 1 calc R . .
C8 C 0.4105(5) 0.3023(4) 1.0378(3) 0.0316(10) Uani 1 1 d . . .
H8A H 0.3621 0.3326 1.0891 0.038 Uiso 1 1 calc R . .
C9 C 0.3750(5) 0.2228(4) 0.9965(3) 0.0316(11) Uani 1 1 d . . .
H9A H 0.2946 0.1875 1.0121 0.038 Uiso 1 1 calc R . .
C10 C 0.4734(5) 0.1973(3) 0.9327(3) 0.0292(10) Uani 1 1 d . . .
H10A H 0.4779 0.1405 0.8982 0.035 Uiso 1 1 calc R . .
C11 C 0.5724(4) 0.2648(3) 0.9345(3) 0.0275(10) Uani 1 1 d . . .
H11A H 0.6602 0.2625 0.9028 0.033 Uiso 1 1 calc R . .
C12 C 0.5338(5) 0.3294(3) 0.9991(3) 0.0297(10) Uani 1 1 d . . .
H12A H 0.5892 0.3805 1.0208 0.036 Uiso 1 1 calc R . .
C13 C 0.3778(4) 0.2766(3) 0.7301(3) 0.0148(7) Uani 1 1 d . . .
C14 C 0.2394(4) 0.2713(3) 0.6925(3) 0.0153(7) Uani 1 1 d . . .
H14A H 0.2207 0.2415 0.6301 0.018 Uiso 1 1 calc R . .
C15 C 0.1449(4) 0.2613(2) 0.7660(3) 0.0156(7) Uani 1 1 d . . .
C16 C -0.0711(4) 0.2171(4) 0.8113(3) 0.0286(10) Uani 1 1 d . . .
H16A H -0.1586 0.2016 0.7817 0.043 Uiso 1 1 calc R . .
H16B H -0.0814 0.2673 0.8534 0.043 Uiso 1 1 calc R . .
H16C H -0.0354 0.1677 0.8485 0.043 Uiso 1 1 calc R . .
C17 C 0.4826(4) 0.2237(3) 0.6859(3) 0.0179(7) Uani 1 1 d . . .
C18 C 0.5271(5) 0.1324(3) 0.5552(3) 0.0278(9) Uani 1 1 d . . .
H18A H 0.4802 0.1034 0.5014 0.042 Uiso 1 1 calc R . .
H18B H 0.5716 0.0887 0.5963 0.042 Uiso 1 1 calc R . .
H18C H 0.5943 0.1726 0.5314 0.042 Uiso 1 1 calc R . .
C19 C 0.6736(4) 0.4187(3) 0.7503(3) 0.0204(8) Uani 1 1 d . . .
H19A H 0.6731 0.3578 0.7251 0.024 Uiso 1 1 calc R . .
C20 C 0.7799(5) 0.4274(4) 0.8302(4) 0.0366(12) Uani 1 1 d . . .
H20A H 0.8681 0.4135 0.8060 0.055 Uiso 1 1 calc R . .
H20B H 0.7599 0.3870 0.8816 0.055 Uiso 1 1 calc R . .
H20C H 0.7803 0.4872 0.8545 0.055 Uiso 1 1 calc R . .
C21 C 0.7042(5) 0.4820(4) 0.6716(4) 0.0348(12) Uani 1 1 d . . .
H21A H 0.7917 0.4678 0.6463 0.052 Uiso 1 1 calc R . .
H21B H 0.7063 0.5414 0.6970 0.052 Uiso 1 1 calc R . .
H21C H 0.6345 0.4776 0.6205 0.052 Uiso 1 1 calc R . .

loop_
_atom_site_aniso_label
_atom_site_aniso_U_11
_atom_site_aniso_U_22
_atom_site_aniso_U_33
_atom_site_aniso_U_23
_atom_site_aniso_U_13
_atom_site_aniso_U_12
Mo1 0.01059(16) 0.01520(18) 0.01273(17) 0.00195(11) 0.00080(11) 0.00014(11)
Mo2 0.01237(16) 0.01686(18) 0.01139(17) 0.00015(11) -0.00282(11) -0.00238(11)
S1 0.0131(4) 0.0196(5) 0.0197(4) -0.0009(4) 0.0006(3) -0.0038(3)
O1 0.042(2) 0.041(2) 0.0233(17) -0.0025(15) 0.0167(15) -0.0010(17)
O2 0.0353(18) 0.0272(17) 0.0283(16) -0.0035(14) 0.0047(14) 0.0023(14)
O3 0.0139(12) 0.0215(14) 0.0127(12) 0.0007(10) -0.0017(9) -0.0041(10)
O4 0.0130(12) 0.0310(16) 0.0181(13) 0.0013(12) -0.0008(10) -0.0067(12)
O5 0.0181(13) 0.0252(15) 0.0223(14) -0.0078(12) 0.0028(11) 0.0011(12)
O6 0.0156(13) 0.0328(17) 0.0339(17) -0.0044(14) -0.0019(12) 0.0042(13)
C1 0.0235(19) 0.024(2) 0.0186(19) 0.0038(16) 0.0018(16) 0.0004(16)
C2 0.0187(17) 0.0209(19) 0.0154(17) -0.0019(15) 0.0011(14) -0.0028(15)
C3 0.0229(19) 0.0161(18) 0.034(2) 0.0006(17) 0.0030(17) 0.0044(16)
C4 0.0225(19) 0.022(2) 0.035(2) 0.0134(18) 0.0029(17) 0.0040(16)
C5 0.0222(19) 0.029(2) 0.0200(19) 0.0077(17) -0.0041(15) 0.0045(17)
C6 0.0138(16) 0.026(2) 0.029(2) 0.0034(18) -0.0035(15) 0.0057(16)
C7 0.0169(17) 0.026(2) 0.026(2) 0.0044(17) 0.0022(15) 0.0099(16)
C8 0.038(2) 0.044(3) 0.0128(18) 0.0050(19) -0.0072(17) 0.003(2)
C9 0.026(2) 0.043(3) 0.025(2) 0.021(2) -0.0087(17) -0.003(2)
C10 0.033(2) 0.023(2) 0.030(2) 0.0072(18) -0.0132(19) 0.0039(19)
C11 0.0166(18) 0.039(3) 0.026(2) 0.0067(19) -0.0088(16) 0.0018(18)
C12 0.036(2) 0.031(2) 0.021(2) 0.0024(17) -0.0170(19) -0.0088(19)
C13 0.0109(15) 0.0181(17) 0.0151(16) -0.0036(14) -0.0014(13) -0.0003(13)
C14 0.0132(15) 0.0186(17) 0.0136(16) -0.0052(14) -0.0036(13) -0.0010(14)
C15 0.0135(16) 0.0137(17) 0.0192(18) 0.0001(14) -0.0025(14) -0.0025(13)
C16 0.0176(18) 0.045(3) 0.024(2) 0.008(2) 0.0027(16) -0.0074(19)
C17 0.0166(17) 0.0165(17) 0.0204(18) 0.0044(15) 0.0004(14) 0.0017(14)
C18 0.026(2) 0.029(2) 0.029(2) -0.0055(19) 0.0074(17) 0.0050(18)
C19 0.0119(16) 0.026(2) 0.0230(19) -0.0015(16) 0.0005(14) -0.0011(15)
C20 0.020(2) 0.051(3) 0.038(3) 0.004(2) -0.0053(19) -0.011(2)
C21 0.0178(19) 0.047(3) 0.040(3) 0.017(2) 0.0045(18) -0.002(2)

loop_
_atom_type_symbol
_atom_type_description
_atom_type_scat_dispersion_real
_atom_type_scat_dispersion_imag
_atom_type_scat_source
C C 0.0033 0.0016 'International Tables Vol C Tables 4.2.6.8 and 6.1.1.4'
H H 0.0000 0.0000 'International Tables Vol C Tables 4.2.6.8 and 6.1.1.4'
O O 0.0106 0.0060 'International Tables Vol C Tables 4.2.6.8 and 6.1.1.4'
Mo Mo -1.6832 0.6857 'International Tables Vol C Tables 4.2.6.8 and 6.1.1.4'
S S 0.1246 0.1234 'International Tables Vol C Tables 4.2.6.8 and 6.1.1.4'

loop_
_geom_angle_atom_site_label_1
_geom_angle_atom_site_label_2
_geom_angle_atom_site_label_3
_geom_angle
_geom_angle_site_symmetry_1
_geom_angle_site_symmetry_3
_geom_angle_publ_flag
C1 Mo1 C13 79.63(16) . . ?
C1 Mo1 C14 89.77(17) . . ?
C13 Mo1 C14 38.91(13) . . ?
C1 Mo1 C4 87.61(18) . . ?
C13 Mo1 C4 167.09(16) . . ?
C14 Mo1 C4 140.14(16) . . ?
C1 Mo1 C5 83.52(17) . . ?
C13 Mo1 C5 138.57(15) . . ?
C14 Mo1 C5 104.08(15) . . ?
C4 Mo1 C5 36.13(17) . . ?
C1 Mo1 C3 121.65(18) . . ?
C13 Mo1 C3 156.87(16) . . ?
C14 Mo1 C3 138.91(15) . . ?
C4 Mo1 C3 35.83(17) . . ?
C5 Mo1 C3 59.40(17) . . ?
C1 Mo1 C6 113.81(17) . . ?
C13 Mo1 C6 124.64(15) . . ?
C14 Mo1 C6 86.10(15) . . ?
C4 Mo1 C6 59.13(16) . . ?
C5 Mo1 C6 35.29(16) . . ?
C3 Mo1 C6 58.39(16) . . ?
C1 Mo1 C7 141.51(16) . . ?
C13 Mo1 C7 132.35(15) . . ?
C14 Mo1 C7 104.08(15) . . ?
C4 Mo1 C7 58.74(16) . . ?
C5 Mo1 C7 58.44(16) . . ?
C3 Mo1 C7 34.84(16) . . ?
C6 Mo1 C7 34.61(16) . . ?
C1 Mo1 S1 94.17(13) . . ?
C13 Mo1 S1 82.39(10) . . ?
C14 Mo1 S1 119.19(10) . . ?
C4 Mo1 S1 100.67(13) . . ?
C5 Mo1 S1 136.68(12) . . ?
C3 Mo1 S1 86.75(12) . . ?
C6 Mo1 S1 142.97(12) . . ?
C7 Mo1 S1 109.01(11) . . ?
C1 Mo1 Mo2 118.68(13) . . ?
C13 Mo1 Mo2 48.46(10) . . ?
C14 Mo1 Mo2 70.50(9) . . ?
C4 Mo1 Mo2 142.75(13) . . ?
C5 Mo1 Mo2 156.45(11) . . ?
C3 Mo1 Mo2 108.93(12) . . ?
C6 Mo1 Mo2 121.49(11) . . ?
C7 Mo1 Mo2 99.81(11) . . ?
S1 Mo1 Mo2 54.79(3) . . ?
C2 Mo2 C13 125.33(15) . . ?
C2 Mo2 O3 85.02(14) . . ?
C13 Mo2 O3 75.99(12) . . ?
C2 Mo2 C11 129.89(17) . . ?
C13 Mo2 C11 100.31(16) . . ?
O3 Mo2 C11 129.65(15) . . ?
C2 Mo2 C12 94.36(18) . . ?
C13 Mo2 C12 135.25(17) . . ?
O3 Mo2 C12 133.25(15) . . ?
C11 Mo2 C12 36.02(18) . . ?
C2 Mo2 C10 141.92(18) . . ?
C13 Mo2 C10 90.73(17) . . ?
O3 Mo2 C10 93.62(15) . . ?
C11 Mo2 C10 36.07(17) . . ?
C12 Mo2 C10 59.64(17) . . ?
C2 Mo2 C8 84.03(18) . . ?
C13 Mo2 C8 148.52(18) . . ?
O3 Mo2 C8 98.17(15) . . ?
C11 Mo2 C8 59.31(18) . . ?
C12 Mo2 C8 35.80(19) . . ?
C10 Mo2 C8 58.42(19) . . ?
C2 Mo2 C9 108.97(19) . . ?
C13 Mo2 C9 115.80(18) . . ?
O3 Mo2 C9 77.51(14) . . ?
C11 Mo2 C9 58.75(17) . . ?
C12 Mo2 C9 58.50(17) . . ?
C10 Mo2 C9 34.88(19) . . ?
C8 Mo2 C9 34.24(19) . . ?
C2 Mo2 S1 77.37(12) . . ?
C13 Mo2 S1 81.48(11) . . ?
O3 Mo2 S1 135.38(8) . . ?
C11 Mo2 S1 91.78(13) . . ?
C12 Mo2 S1 89.17(13) . . ?
C10 Mo2 S1 124.94(13) . . ?
C8 Mo2 S1 119.90(14) . . ?
C9 Mo2 S1 147.01(12) . . ?
C2 Mo2 Mo1 79.17(12) . . ?
C13 Mo2 Mo1 48.27(11) . . ?
O3 Mo2 Mo1 83.00(7) . . ?
C11 Mo2 Mo1 131.88(12) . . ?
C12 Mo2 Mo1 142.88(13) . . ?
C10 Mo2 Mo1 138.56(13) . . ?
C8 Mo2 Mo1 163.01(14) . . ?
C9 Mo2 Mo1 157.95(13) . . ?
S1 Mo2 Mo1 53.72(2) . . ?
C19 S1 Mo1 114.64(14) . . ?
C19 S1 Mo2 119.03(15) . . ?
Mo1 S1 Mo2 71.49(3) . . ?
C15 O3 Mo2 112.5(2) . . ?
C15 O4 C16 117.5(3) . . ?
C17 O5 C18 116.1(3) . . ?
O1 C1 Mo1 177.7(4) . . ?
O2 C2 Mo2 172.5(4) . . ?
C7 C3 C4 108.1(4) . . ?
C7 C3 Mo1 74.6(2) . . ?
C4 C3 Mo1 70.7(2) . . ?
C3 C4 C5 107.5(4) . . ?
C3 C4 Mo1 73.4(2) . . ?
C5 C4 Mo1 72.6(2) . . ?
C6 C5 C4 107.5(4) . . ?
C6 C5 Mo1 73.8(2) . . ?
C4 C5 Mo1 71.3(2) . . ?
C7 C6 C5 108.7(4) . . ?
C7 C6 Mo1 73.9(2) . . ?
C5 C6 Mo1 70.9(2) . . ?
C6 C7 C3 108.1(4) . . ?
C6 C7 Mo1 71.5(2) . . ?
C3 C7 Mo1 70.6(2) . . ?
C9 C8 C12 107.7(5) . . ?
C9 C8 Mo2 73.5(3) . . ?
C12 C8 Mo2 69.4(2) . . ?
C8 C9 C10 109.7(5) . . ?
C8 C9 Mo2 72.2(3) . . ?
C10 C9 Mo2 71.5(3) . . ?
C9 C10 C11 106.6(5) . . ?
C9 C10 Mo2 73.6(3) . . ?
C11 C10 Mo2 69.3(3) . . ?
C12 C11 C10 108.3(4) . . ?
C12 C11 Mo2 72.5(3) . . ?
C10 C11 Mo2 74.7(2) . . ?
C11 C12 C8 107.7(4) . . ?
C11 C12 Mo2 71.5(2) . . ?
C8 C12 Mo2 74.8(3) . . ?
C14 C13 C17 119.4(3) . . ?
C14 C13 Mo1 73.3(2) . . ?
C17 C13 Mo1 127.0(3) . . ?
C14 C13 Mo2 109.6(2) . . ?
C17 C13 Mo2 127.4(3) . . ?
Mo1 C13 Mo2 83.27(14) . . ?
C15 C14 C13 112.6(3) . . ?
C15 C14 Mo1 109.9(3) . . ?
C13 C14 Mo1 67.7(2) . . ?
O3 C15 O4 121.4(4) . . ?
O3 C15 C14 122.0(3) . . ?
O4 C15 C14 116.6(3) . . ?
O6 C17 O5 121.8(4) . . ?
O6 C17 C13 127.0(4) . . ?
O5 C17 C13 111.2(3) . . ?
C21 C19 C20 109.2(4) . . ?
C21 C19 S1 109.8(3) . . ?
C20 C19 S1 108.5(3) . . ?

loop_
_geom_bond_atom_site_label_1
_geom_bond_atom_site_label_2
_geom_bond_distance
_geom_bond_site_symmetry_2
_geom_bond_publ_flag
Mo1 C1 1.952(4) . ?
Mo1 C13 2.151(4) . ?
Mo1 C14 2.226(4) . ?
Mo1 C4 2.298(4) . ?
Mo1 C5 2.316(4) . ?
Mo1 C3 2.333(4) . ?
Mo1 C6 2.354(4) . ?
Mo1 C7 2.385(4) . ?
Mo1 S1 2.4331(10) . ?
Mo1 Mo2 2.8621(5) . ?
Mo2 C2 1.979(4) . ?
Mo2 C13 2.157(4) . ?
Mo2 O3 2.208(3) . ?
Mo2 C11 2.274(4) . ?
Mo2 C12 2.286(4) . ?
Mo2 C10 2.344(5) . ?
Mo2 C8 2.356(4) . ?
Mo2 C9 2.372(4) . ?
Mo2 S1 2.4661(10) . ?
S1 C19 1.839(4) . ?
O1 C1 1.150(6) . ?
O2 C2 1.146(6) . ?
O3 C15 1.251(5) . ?
O4 C15 1.330(4) . ?
O4 C16 1.443(5) . ?
O5 C17 1.356(5) . ?
O5 C18 1.436(5) . ?
O6 C17 1.214(5) . ?
C3 C7 1.413(6) . ?
C3 C4 1.425(7) . ?
C4 C5 1.431(7) . ?
C5 C6 1.416(6) . ?
C6 C7 1.410(6) . ?
C8 C9 1.392(8) . ?
C8 C12 1.428(8) . ?
C9 C10 1.414(8) . ?
C10 C11 1.431(7) . ?
C11 C12 1.410(7) . ?
C13 C14 1.460(5) . ?
C13 C17 1.482(5) . ?
C14 C15 1.437(5) . ?
C19 C21 1.515(6) . ?
C19 C20 1.516(6) . ?

loop_
_geom_torsion_atom_site_label_1
_geom_torsion_atom_site_label_2
_geom_torsion_atom_site_label_3
_geom_torsion_atom_site_label_4
_geom_torsion
_geom_torsion_site_symmetry_1
_geom_torsion_site_symmetry_2
_geom_torsion_site_symmetry_3
_geom_torsion_site_symmetry_4
_geom_torsion_publ_flag
C1 Mo1 Mo2 C2 155.67(19) . . . . ?
C13 Mo1 Mo2 C2 -163.68(17) . . . . ?
C14 Mo1 Mo2 C2 -125.78(16) . . . . ?
C4 Mo1 Mo2 C2 25.8(2) . . . . ?
C5 Mo1 Mo2 C2 -45.4(3) . . . . ?
C3 Mo1 Mo2 C2 10.58(17) . . . . ?
C6 Mo1 Mo2 C2 -53.33(18) . . . . ?
C7 Mo1 Mo2 C2 -24.21(17) . . . . ?
S1 Mo1 Mo2 C2 82.20(12) . . . . ?
C1 Mo1 Mo2 C13 -40.7(2) . . . . ?
C14 Mo1 Mo2 C13 37.90(16) . . . . ?
C4 Mo1 Mo2 C13 -170.5(2) . . . . ?
C5 Mo1 Mo2 C13 118.3(3) . . . . ?
C3 Mo1 Mo2 C13 174.27(17) . . . . ?
C6 Mo1 Mo2 C13 110.36(19) . . . . ?
C7 Mo1 Mo2 C13 139.48(18) . . . . ?
S1 Mo1 Mo2 C13 -114.11(13) . . . . ?
C1 Mo1 Mo2 O3 -118.09(17) . . . . ?
C13 Mo1 Mo2 O3 -77.44(15) . . . . ?
C14 Mo1 Mo2 O3 -39.54(13) . . . . ?
C4 Mo1 Mo2 O3 112.1(2) . . . . ?
C5 Mo1 Mo2 O3 40.9(3) . . . . ?
C3 Mo1 Mo2 O3 96.83(14) . . . . ?
C6 Mo1 Mo2 O3 32.92(16) . . . . ?
C7 Mo1 Mo2 O3 62.04(14) . . . . ?
S1 Mo1 Mo2 O3 168.45(8) . . . . ?
C1 Mo1 Mo2 C11 20.8(2) . . . . ?
C13 Mo1 Mo2 C11 61.5(2) . . . . ?
C14 Mo1 Mo2 C11 99.4(2) . . . . ?
C4 Mo1 Mo2 C11 -109.1(3) . . . . ?
C5 Mo1 Mo2 C11 179.8(3) . . . . ?
C3 Mo1 Mo2 C11 -124.3(2) . . . . ?
C6 Mo1 Mo2 C11 171.8(2) . . . . ?
C7 Mo1 Mo2 C11 -159.1(2) . . . . ?
S1 Mo1 Mo2 C11 -52.66(18) . . . . ?
C1 Mo1 Mo2 C12 72.8(3) . . . . ?
C13 Mo1 Mo2 C12 113.5(3) . . . . ?
C14 Mo1 Mo2 C12 151.4(3) . . . . ?
C4 Mo1 Mo2 C12 -57.0(3) . . . . ?
C5 Mo1 Mo2 C12 -128.2(4) . . . . ?
C3 Mo1 Mo2 C12 -72.3(3) . . . . ?
C6 Mo1 Mo2 C12 -136.2(3) . . . . ?
C7 Mo1 Mo2 C12 -107.1(3) . . . . ?
S1 Mo1 Mo2 C12 -0.6(2) . . . . ?
C1 Mo1 Mo2 C10 -30.5(2) . . . . ?
C13 Mo1 Mo2 C10 10.1(2) . . . . ?
C14 Mo1 Mo2 C10 48.0(2) . . . . ?
C4 Mo1 Mo2 C10 -160.4(3) . . . . ?
C5 Mo1 Mo2 C10 128.4(4) . . . . ?
C3 Mo1 Mo2 C10 -175.6(2) . . . . ?
C6 Mo1 Mo2 C10 120.5(2) . . . . ?
C7 Mo1 Mo2 C10 149.6(2) . . . . ?
S1 Mo1 Mo2 C10 -104.01(19) . . . . ?
C1 Mo1 Mo2 C8 146.9(5) . . . . ?
C13 Mo1 Mo2 C8 -172.5(5) . . . . ?
C14 Mo1 Mo2 C8 -134.6(5) . . . . ?
C4 Mo1 Mo2 C8 17.0(5) . . . . ?
C5 Mo1 Mo2 C8 -54.2(6) . . . . ?
C3 Mo1 Mo2 C8 1.8(5) . . . . ?
C6 Mo1 Mo2 C8 -62.1(5) . . . . ?
C7 Mo1 Mo2 C8 -33.0(5) . . . . ?
S1 Mo1 Mo2 C8 73.4(5) . . . . ?
C1 Mo1 Mo2 C9 -90.2(4) . . . . ?
C13 Mo1 Mo2 C9 -49.5(4) . . . . ?
C14 Mo1 Mo2 C9 -11.6(4) . . . . ?
C4 Mo1 Mo2 C9 140.0(4) . . . . ?
C5 Mo1 Mo2 C9 68.8(5) . . . . ?
C3 Mo1 Mo2 C9 124.7(4) . . . . ?
C6 Mo1 Mo2 C9 60.8(4) . . . . ?
C7 Mo1 Mo2 C9 89.9(4) . . . . ?
S1 Mo1 Mo2 C9 -163.6(4) . . . . ?
C1 Mo1 Mo2 S1 73.46(15) . . . . ?
C13 Mo1 Mo2 S1 114.11(13) . . . . ?
C14 Mo1 Mo2 S1 152.01(11) . . . . ?
C4 Mo1 Mo2 S1 -56.39(19) . . . . ?
C5 Mo1 Mo2 S1 -127.6(3) . . . . ?
C3 Mo1 Mo2 S1 -71.62(12) . . . . ?
C6 Mo1 Mo2 S1 -135.53(14) . . . . ?
C7 Mo1 Mo2 S1 -106.41(12) . . . . ?
C1 Mo1 S1 C19 -8.3(2) . . . . ?
C13 Mo1 S1 C19 70.60(19) . . . . ?
C14 Mo1 S1 C19 83.7(2) . . . . ?
C4 Mo1 S1 C19 -96.7(2) . . . . ?
C5 Mo1 S1 C19 -93.3(2) . . . . ?
C3 Mo1 S1 C19 -129.9(2) . . . . ?
C6 Mo1 S1 C19 -148.6(2) . . . . ?
C7 Mo1 S1 C19 -157.1(2) . . . . ?
Mo2 Mo1 S1 C19 114.17(16) . . . . ?
C1 Mo1 S1 Mo2 -122.52(13) . . . . ?
C13 Mo1 S1 Mo2 -43.57(10) . . . . ?
C14 Mo1 S1 Mo2 -30.44(12) . . . . ?
C4 Mo1 S1 Mo2 149.14(12) . . . . ?
C5 Mo1 S1 Mo2 152.51(17) . . . . ?
C3 Mo1 S1 Mo2 115.96(12) . . . . ?
C6 Mo1 S1 Mo2 97.24(19) . . . . ?
C7 Mo1 S1 Mo2 88.71(12) . . . . ?
C2 Mo2 S1 C19 165.78(19) . . . . ?
C13 Mo2 S1 C19 -64.96(18) . . . . ?
O3 Mo2 S1 C19 -124.93(19) . . . . ?
C11 Mo2 S1 C19 35.2(2) . . . . ?
C12 Mo2 S1 C19 71.1(2) . . . . ?
C10 Mo2 S1 C19 19.9(2) . . . . ?
C8 Mo2 S1 C19 90.4(2) . . . . ?
C9 Mo2 S1 C19 60.3(3) . . . . ?
Mo1 Mo2 S1 C19 -108.49(16) . . . . ?
C2 Mo2 S1 Mo1 -85.73(12) . . . . ?
C13 Mo2 S1 Mo1 43.53(10) . . . . ?
O3 Mo2 S1 Mo1 -16.44(12) . . . . ?
C11 Mo2 S1 Mo1 143.69(13) . . . . ?
C12 Mo2 S1 Mo1 179.61(14) . . . . ?
C10 Mo2 S1 Mo1 128.43(15) . . . . ?
C8 Mo2 S1 Mo1 -161.15(16) . . . . ?
C9 Mo2 S1 Mo1 168.8(3) . . . . ?
C2 Mo2 O3 C15 110.0(3) . . . . ?
C13 Mo2 O3 C15 -18.4(3) . . . . ?
C11 Mo2 O3 C15 -110.2(3) . . . . ?
C12 Mo2 O3 C15 -158.7(3) . . . . ?
C10 Mo2 O3 C15 -108.2(3) . . . . ?
C8 Mo2 O3 C15 -166.8(3) . . . . ?
C9 Mo2 O3 C15 -139.3(3) . . . . ?
S1 Mo2 O3 C15 43.6(3) . . . . ?
Mo1 Mo2 O3 C15 30.3(3) . . . . ?
C13 Mo1 C1 O1 -175(10) . . . . ?
C14 Mo1 C1 O1 147(10) . . . . ?
C4 Mo1 C1 O1 7(10) . . . . ?
C5 Mo1 C1 O1 43(10) . . . . ?
C3 Mo1 C1 O1 -5(10) . . . . ?
C6 Mo1 C1 O1 61(10) . . . . ?
C7 Mo1 C1 O1 34(10) . . . . ?
S1 Mo1 C1 O1 -94(10) . . . . ?
Mo2 Mo1 C1 O1 -146(10) . . . . ?
C13 Mo2 C2 O2 -175(3) . . . . ?
O3 Mo2 C2 O2 116(3) . . . . ?
C11 Mo2 C2 O2 -24(3) . . . . ?
C12 Mo2 C2 O2 -17(3) . . . . ?
C10 Mo2 C2 O2 26(3) . . . . ?
C8 Mo2 C2 O2 17(3) . . . . ?
C9 Mo2 C2 O2 41(3) . . . . ?
S1 Mo2 C2 O2 -106(3) . . . . ?
Mo1 Mo2 C2 O2 -161(3) . . . . ?
C1 Mo1 C3 C7 136.4(3) . . . . ?
C13 Mo1 C3 C7 -68.8(5) . . . . ?
C14 Mo1 C3 C7 2.0(4) . . . . ?
C4 Mo1 C3 C7 116.0(4) . . . . ?
C5 Mo1 C3 C7 77.6(3) . . . . ?
C6 Mo1 C3 C7 36.2(3) . . . . ?
S1 Mo1 C3 C7 -130.7(3) . . . . ?
Mo2 Mo1 C3 C7 -79.8(3) . . . . ?
C1 Mo1 C3 C4 20.4(3) . . . . ?
C13 Mo1 C3 C4 175.2(3) . . . . ?
C14 Mo1 C3 C4 -114.0(3) . . . . ?
C5 Mo1 C3 C4 -38.4(3) . . . . ?
C6 Mo1 C3 C4 -79.8(3) . . . . ?
C7 Mo1 C3 C4 -116.0(4) . . . . ?
S1 Mo1 C3 C4 113.3(3) . . . . ?
Mo2 Mo1 C3 C4 164.2(2) . . . . ?
C7 C3 C4 C5 -0.7(5) . . . . ?
Mo1 C3 C4 C5 65.1(3) . . . . ?
C7 C3 C4 Mo1 -65.8(3) . . . . ?
C1 Mo1 C4 C3 -162.7(3) . . . . ?
C13 Mo1 C4 C3 -171.6(6) . . . . ?
C14 Mo1 C4 C3 110.5(3) . . . . ?
C5 Mo1 C4 C3 115.0(4) . . . . ?
C6 Mo1 C4 C3 77.6(3) . . . . ?
C7 Mo1 C4 C3 36.9(3) . . . . ?
S1 Mo1 C4 C3 -68.9(3) . . . . ?
Mo2 Mo1 C4 C3 -25.1(4) . . . . ?
C1 Mo1 C4 C5 82.3(3) . . . . ?
C13 Mo1 C4 C5 73.4(7) . . . . ?
C14 Mo1 C4 C5 -4.5(4) . . . . ?
C3 Mo1 C4 C5 -115.0(4) . . . . ?
C6 Mo1 C4 C5 -37.4(3) . . . . ?
C7 Mo1 C4 C5 -78.1(3) . . . . ?
S1 Mo1 C4 C5 176.1(2) . . . . ?
Mo2 Mo1 C4 C5 -140.1(2) . . . . ?
C3 C4 C5 C6 -0.2(5) . . . . ?
Mo1 C4 C5 C6 65.4(3) . . . . ?
C3 C4 C5 Mo1 -65.6(3) . . . . ?
C1 Mo1 C5 C6 149.7(3) . . . . ?
C13 Mo1 C5 C6 83.5(3) . . . . ?
C14 Mo1 C5 C6 61.6(3) . . . . ?
C4 Mo1 C5 C6 -115.4(4) . . . . ?
C3 Mo1 C5 C6 -77.4(3) . . . . ?
C7 Mo1 C5 C6 -36.5(3) . . . . ?
S1 Mo1 C5 C6 -121.1(3) . . . . ?
Mo2 Mo1 C5 C6 -11.8(5) . . . . ?
C1 Mo1 C5 C4 -94.8(3) . . . . ?
C13 Mo1 C5 C4 -161.1(3) . . . . ?
C14 Mo1 C5 C4 177.0(3) . . . . ?
C3 Mo1 C5 C4 38.1(3) . . . . ?
C6 Mo1 C5 C4 115.4(4) . . . . ?
C7 Mo1 C5 C4 79.0(3) . . . . ?
S1 Mo1 C5 C4 -5.6(3) . . . . ?
Mo2 Mo1 C5 C4 103.6(3) . . . . ?
C4 C5 C6 C7 1.0(5) . . . . ?
Mo1 C5 C6 C7 64.7(3) . . . . ?
C4 C5 C6 Mo1 -63.8(3) . . . . ?
C1 Mo1 C6 C7 -150.1(3) . . . . ?
C13 Mo1 C6 C7 116.1(3) . . . . ?
C14 Mo1 C6 C7 121.9(3) . . . . ?
C4 Mo1 C6 C7 -78.6(3) . . . . ?
C5 Mo1 C6 C7 -116.9(4) . . . . ?
C3 Mo1 C6 C7 -36.4(3) . . . . ?
S1 Mo1 C6 C7 -14.3(4) . . . . ?
Mo2 Mo1 C6 C7 57.6(3) . . . . ?
C1 Mo1 C6 C5 -33.2(3) . . . . ?
C13 Mo1 C6 C5 -127.0(3) . . . . ?
C14 Mo1 C6 C5 -121.2(3) . . . . ?
C4 Mo1 C6 C5 38.3(3) . . . . ?
C3 Mo1 C6 C5 80.5(3) . . . . ?
C7 Mo1 C6 C5 116.9(4) . . . . ?
S1 Mo1 C6 C5 102.6(3) . . . . ?
Mo2 Mo1 C6 C5 174.5(2) . . . . ?
C5 C6 C7 C3 -1.4(5) . . . . ?
Mo1 C6 C7 C3 61.4(3) . . . . ?
C5 C6 C7 Mo1 -62.8(3) . . . . ?
C4 C3 C7 C6 1.3(5) . . . . ?
Mo1 C3 C7 C6 -62.0(3) . . . . ?
C4 C3 C7 Mo1 63.2(3) . . . . ?
C1 Mo1 C7 C6 47.1(4) . . . . ?
C13 Mo1 C7 C6 -91.9(3) . . . . ?
C14 Mo1 C7 C6 -60.9(3) . . . . ?
C4 Mo1 C7 C6 79.8(3) . . . . ?
C5 Mo1 C7 C6 37.2(3) . . . . ?
C3 Mo1 C7 C6 117.8(4) . . . . ?
S1 Mo1 C7 C6 170.9(2) . . . . ?
Mo2 Mo1 C7 C6 -133.1(2) . . . . ?
C1 Mo1 C7 C3 -70.7(4) . . . . ?
C13 Mo1 C7 C3 150.3(3) . . . . ?
C14 Mo1 C7 C3 -178.7(3) . . . . ?
C4 Mo1 C7 C3 -38.0(3) . . . . ?
C5 Mo1 C7 C3 -80.6(3) . . . . ?
C6 Mo1 C7 C3 -117.8(4) . . . . ?
S1 Mo1 C7 C3 53.2(3) . . . . ?
Mo2 Mo1 C7 C3 109.1(3) . . . . ?
C2 Mo2 C8 C9 137.3(3) . . . . ?
C13 Mo2 C8 C9 -23.3(5) . . . . ?
O3 Mo2 C8 C9 53.2(3) . . . . ?
C11 Mo2 C8 C9 -78.5(3) . . . . ?
C12 Mo2 C8 C9 -116.7(5) . . . . ?
C10 Mo2 C8 C9 -36.1(3) . . . . ?
S1 Mo2 C8 C9 -151.0(3) . . . . ?
Mo1 Mo2 C8 C9 146.0(4) . . . . ?
C2 Mo2 C8 C12 -106.0(3) . . . . ?
C13 Mo2 C8 C12 93.5(4) . . . . ?
O3 Mo2 C8 C12 169.9(3) . . . . ?
C11 Mo2 C8 C12 38.3(3) . . . . ?
C10 Mo2 C8 C12 80.7(3) . . . . ?
C9 Mo2 C8 C12 116.7(5) . . . . ?
S1 Mo2 C8 C12 -34.3(3) . . . . ?
Mo1 Mo2 C8 C12 -97.3(5) . . . . ?
C12 C8 C9 C10 0.7(5) . . . . ?
Mo2 C8 C9 C10 62.1(3) . . . . ?
C12 C8 C9 Mo2 -61.4(3) . . . . ?
C2 Mo2 C9 C8 -45.5(3) . . . . ?
C13 Mo2 C9 C8 166.8(3) . . . . ?
O3 Mo2 C9 C8 -125.7(3) . . . . ?
C11 Mo2 C9 C8 80.2(3) . . . . ?
C12 Mo2 C9 C8 37.8(3) . . . . ?
C10 Mo2 C9 C8 118.7(4) . . . . ?
S1 Mo2 C9 C8 50.5(4) . . . . ?
Mo1 Mo2 C9 C8 -154.2(3) . . . . ?
C2 Mo2 C9 C10 -164.3(3) . . . . ?
C13 Mo2 C9 C10 48.0(3) . . . . ?
O3 Mo2 C9 C10 115.5(3) . . . . ?
C11 Mo2 C9 C10 -38.5(3) . . . . ?
C12 Mo2 C9 C10 -80.9(3) . . . . ?
C8 Mo2 C9 C10 -118.7(4) . . . . ?
S1 Mo2 C9 C10 -68.2(4) . . . . ?
Mo1 Mo2 C9 C10 87.1(4) . . . . ?
C8 C9 C10 C11 -0.7(5) . . . . ?
Mo2 C9 C10 C11 61.8(3) . . . . ?
C8 C9 C10 Mo2 -62.5(3) . . . . ?
C2 Mo2 C10 C9 24.6(4) . . . . ?
C13 Mo2 C10 C9 -138.0(3) . . . . ?
O3 Mo2 C10 C9 -62.0(3) . . . . ?
C11 Mo2 C10 C9 115.4(4) . . . . ?
C12 Mo2 C10 C9 77.4(3) . . . . ?
C8 Mo2 C10 C9 35.4(3) . . . . ?
S1 Mo2 C10 C9 141.9(3) . . . . ?
Mo1 Mo2 C10 C9 -145.5(2) . . . . ?
C2 Mo2 C10 C11 -90.8(4) . . . . ?
C13 Mo2 C10 C11 106.6(3) . . . . ?
O3 Mo2 C10 C11 -177.4(3) . . . . ?
C12 Mo2 C10 C11 -38.0(3) . . . . ?
C8 Mo2 C10 C11 -80.0(3) . . . . ?
C9 Mo2 C10 C11 -115.4(4) . . . . ?
S1 Mo2 C10 C11 26.5(3) . . . . ?
Mo1 Mo2 C10 C11 99.1(3) . . . . ?
C9 C10 C11 C12 0.4(5) . . . . ?
Mo2 C10 C11 C12 65.2(3) . . . . ?
C9 C10 C11 Mo2 -64.7(3) . . . . ?
C2 Mo2 C11 C12 11.1(4) . . . . ?
C13 Mo2 C11 C12 167.8(3) . . . . ?
O3 Mo2 C11 C12 -111.9(3) . . . . ?
C10 Mo2 C11 C12 -115.4(4) . . . . ?
C8 Mo2 C11 C12 -38.0(3) . . . . ?
C9 Mo2 C11 C12 -78.2(3) . . . . ?
S1 Mo2 C11 C12 86.1(3) . . . . ?
Mo1 Mo2 C11 C12 126.0(3) . . . . ?
C2 Mo2 C11 C10 126.5(3) . . . . ?
C13 Mo2 C11 C10 -76.8(3) . . . . ?
O3 Mo2 C11 C10 3.4(4) . . . . ?
C12 Mo2 C11 C10 115.4(4) . . . . ?
C8 Mo2 C11 C10 77.3(3) . . . . ?
C9 Mo2 C11 C10 37.2(3) . . . . ?
S1 Mo2 C11 C10 -158.5(3) . . . . ?
Mo1 Mo2 C11 C10 -118.6(3) . . . . ?
C10 C11 C12 C8 0.0(5) . . . . ?
Mo2 C11 C12 C8 66.6(3) . . . . ?
C10 C11 C12 Mo2 -66.6(3) . . . . ?
C9 C8 C12 C11 -0.4(5) . . . . ?
Mo2 C8 C12 C11 -64.4(3) . . . . ?
C9 C8 C12 Mo2 64.0(3) . . . . ?
C2 Mo2 C12 C11 -171.4(3) . . . . ?
C13 Mo2 C12 C11 -17.2(4) . . . . ?
O3 Mo2 C12 C11 101.3(3) . . . . ?
C10 Mo2 C12 C11 38.1(3) . . . . ?
C8 Mo2 C12 C11 115.1(4) . . . . ?
C9 Mo2 C12 C11 78.9(3) . . . . ?
S1 Mo2 C12 C11 -94.2(3) . . . . ?
Mo1 Mo2 C12 C11 -93.7(3) . . . . ?
C2 Mo2 C12 C8 73.5(3) . . . . ?
C13 Mo2 C12 C8 -132.2(3) . . . . ?
O3 Mo2 C12 C8 -13.8(4) . . . . ?
C11 Mo2 C12 C8 -115.1(4) . . . . ?
C10 Mo2 C12 C8 -77.0(3) . . . . ?
C9 Mo2 C12 C8 -36.1(3) . . . . ?
S1 Mo2 C12 C8 150.8(3) . . . . ?
Mo1 Mo2 C12 C8 151.3(3) . . . . ?
C1 Mo1 C13 C14 -102.7(2) . . . . ?
C4 Mo1 C13 C14 -93.7(7) . . . . ?
C5 Mo1 C13 C14 -35.1(3) . . . . ?
C3 Mo1 C13 C14 98.9(4) . . . . ?
C6 Mo1 C13 C14 9.1(3) . . . . ?
C7 Mo1 C13 C14 52.8(3) . . . . ?
S1 Mo1 C13 C14 161.6(2) . . . . ?
Mo2 Mo1 C13 C14 112.8(2) . . . . ?
C1 Mo1 C13 C17 11.8(3) . . . . ?
C14 Mo1 C13 C17 114.6(4) . . . . ?
C4 Mo1 C13 C17 20.8(9) . . . . ?
C5 Mo1 C13 C17 79.5(4) . . . . ?
C3 Mo1 C13 C17 -146.6(4) . . . . ?
C6 Mo1 C13 C17 123.7(3) . . . . ?
C7 Mo1 C13 C17 167.3(3) . . . . ?
S1 Mo1 C13 C17 -83.8(3) . . . . ?
Mo2 Mo1 C13 C17 -132.6(4) . . . . ?
C1 Mo1 C13 Mo2 144.48(17) . . . . ?
C14 Mo1 C13 Mo2 -112.8(2) . . . . ?
C4 Mo1 C13 Mo2 153.5(6) . . . . ?
C5 Mo1 C13 Mo2 -147.89(18) . . . . ?
C3 Mo1 C13 Mo2 -13.9(4) . . . . ?
C6 Mo1 C13 Mo2 -103.66(17) . . . . ?
C7 Mo1 C13 Mo2 -60.0(2) . . . . ?
S1 Mo1 C13 Mo2 48.80(8) . . . . ?
C2 Mo2 C13 C14 -49.9(3) . . . . ?
O3 Mo2 C13 C14 23.5(3) . . . . ?
C11 Mo2 C13 C14 152.0(3) . . . . ?
C12 Mo2 C13 C14 162.2(3) . . . . ?
C10 Mo2 C13 C14 117.0(3) . . . . ?
C8 Mo2 C13 C14 106.2(4) . . . . ?
C9 Mo2 C13 C14 91.9(3) . . . . ?
S1 Mo2 C13 C14 -117.7(3) . . . . ?
Mo1 Mo2 C13 C14 -69.6(3) . . . . ?
C2 Mo2 C13 C17 152.1(3) . . . . ?
O3 Mo2 C13 C17 -134.6(4) . . . . ?
C11 Mo2 C13 C17 -6.0(4) . . . . ?
C12 Mo2 C13 C17 4.1(5) . . . . ?
C10 Mo2 C13 C17 -41.0(4) . . . . ?
C8 Mo2 C13 C17 -51.9(5) . . . . ?
C9 Mo2 C13 C17 -66.2(4) . . . . ?
S1 Mo2 C13 C17 84.2(3) . . . . ?
Mo1 Mo2 C13 C17 132.3(4) . . . . ?
C2 Mo2 C13 Mo1 19.8(2) . . . . ?
O3 Mo2 C13 Mo1 93.12(12) . . . . ?
C11 Mo2 C13 Mo1 -138.34(15) . . . . ?
C12 Mo2 C13 Mo1 -128.2(2) . . . . ?
C10 Mo2 C13 Mo1 -173.33(15) . . . . ?
C8 Mo2 C13 Mo1 175.8(3) . . . . ?
C9 Mo2 C13 Mo1 161.51(14) . . . . ?
S1 Mo2 C13 Mo1 -48.07(8) . . . . ?
C17 C13 C14 C15 133.3(4) . . . . ?
Mo1 C13 C14 C15 -103.2(3) . . . . ?
Mo2 C13 C14 C15 -26.8(4) . . . . ?
C17 C13 C14 Mo1 -123.6(4) . . . . ?
Mo2 C13 C14 Mo1 76.34(19) . . . . ?
C1 Mo1 C14 C15 -179.3(3) . . . . ?
C13 Mo1 C14 C15 107.0(3) . . . . ?
C4 Mo1 C14 C15 -93.3(3) . . . . ?
C5 Mo1 C14 C15 -96.1(3) . . . . ?
C3 Mo1 C14 C15 -36.8(4) . . . . ?
C6 Mo1 C14 C15 -65.5(3) . . . . ?
C7 Mo1 C14 C15 -35.6(3) . . . . ?
S1 Mo1 C14 C15 86.0(3) . . . . ?
Mo2 Mo1 C14 C15 60.0(2) . . . . ?
C1 Mo1 C14 C13 73.6(2) . . . . ?
C4 Mo1 C14 C13 159.6(3) . . . . ?
C5 Mo1 C14 C13 156.9(2) . . . . ?
C3 Mo1 C14 C13 -143.8(3) . . . . ?
C6 Mo1 C14 C13 -172.5(2) . . . . ?
C7 Mo1 C14 C13 -142.7(2) . . . . ?
S1 Mo1 C14 C13 -21.0(2) . . . . ?
Mo2 Mo1 C14 C13 -47.06(19) . . . . ?
Mo2 O3 C15 O4 -171.5(3) . . . . ?
Mo2 O3 C15 C14 9.1(5) . . . . ?
C16 O4 C15 O3 -7.7(6) . . . . ?
C16 O4 C15 C14 171.8(4) . . . . ?
C13 C14 C15 O3 12.3(5) . . . . ?
Mo1 C14 C15 O3 -61.1(4) . . . . ?
C13 C14 C15 O4 -167.2(3) . . . . ?
Mo1 C14 C15 O4 119.4(3) . . . . ?
C18 O5 C17 O6 -5.7(6) . . . . ?
C18 O5 C17 C13 175.0(4) . . . . ?
C14 C13 C17 O6 -175.0(4) . . . . ?
Mo1 C13 C17 O6 94.2(5) . . . . ?
Mo2 C13 C17 O6 -18.8(6) . . . . ?
C14 C13 C17 O5 4.2(5) . . . . ?
Mo1 C13 C17 O5 -86.5(4) . . . . ?
Mo2 C13 C17 O5 160.4(3) . . . . ?
Mo1 S1 C19 C21 72.6(4) . . . . ?
Mo2 S1 C19 C21 154.2(3) . . . . ?
Mo1 S1 C19 C20 -168.2(3) . . . . ?
Mo2 S1 C19 C20 -86.5(4) . . . . ?
